data_7013234
loop_
_publ_author_name
'Nogai, Stefan'
'Schriewer, Alexander'
'Schmidbaur, Hubert'

_publ_section_title
;
 Reactions of trichlorogermane HGeCl3 and dichlorogallane HGaCl2 with
 pyridine donors
;
_journal_issue 16
_journal_name_full 'Dalton Transactions'
_journal_page_first 3165
_journal_paper_doi 10.1039/b305792e
_journal_year 2003
_chemical_formula_sum 'C7 H11 Cl2 Ga N2'
_chemical_formula_weight 263.80
_space_group_IT_number 14
_symmetry_cell_setting monoclinic
_symmetry_space_group_name_Hall '-P 2yn'
_symmetry_space_group_name_H-M 'P 1 21/n 1'
_atom_sites_solution_hydrogens difmap
_atom_sites_solution_primary direct
_atom_sites_solution_secondary difmap
_audit_creation_method SHELXL-97
_cell_angle_alpha 90.00
_cell_angle_beta 96.9279(7)
_cell_angle_gamma 90.00
_cell_formula_units_Z 4
_cell_length_a 7.31330(10)
_cell_length_b 16.9338(3)
_cell_length_c 8.5934(2)
_cell_measurement_reflns_used 22853
_cell_measurement_temperature 143(2)
_cell_volume 1056.45(3)
_computing_cell_refinement DENZO
_computing_data_collection XPRESS
_computing_data_reduction SCALEPACK
_computing_molecular_graphics SHELXTL-PLUS
_computing_publication_material 'SHELXL-97 (Sheldrick, 1997)'
_computing_structure_refinement 'SHELXL-97 (Sheldrick, 1997)'
_computing_structure_solution 'SHELXS-97 (Sheldrick, 1990)'
_diffrn_ambient_temperature 143(2)
_diffrn_measured_fraction_theta_full 0.938
_diffrn_measured_fraction_theta_max 0.938
_diffrn_measurement_device_type 'NONIUS DIP 2020'
_diffrn_measurement_method phi-rotation
_diffrn_radiation_monochromator graphite
_diffrn_radiation_source 'fine-focus sealed tube'
_diffrn_radiation_type MoK\a
_diffrn_radiation_wavelength 0.71073
_diffrn_reflns_av_R_equivalents 0.024
_diffrn_reflns_av_sigmaI/netI 0.0210
_diffrn_reflns_limit_h_max 8
_diffrn_reflns_limit_h_min -8
_diffrn_reflns_limit_k_max 20
_diffrn_reflns_limit_k_min -20
_diffrn_reflns_limit_l_max 10
_diffrn_reflns_limit_l_min -10
_diffrn_reflns_number 22853
_diffrn_reflns_theta_full 25.44
_diffrn_reflns_theta_max 25.44
_diffrn_reflns_theta_min 3.39
_exptl_absorpt_coefficient_mu 3.060
_exptl_absorpt_correction_T_max 0.8650
_exptl_absorpt_correction_T_min 0.5610
_exptl_absorpt_correction_type refdelf
_exptl_absorpt_process_details
;
(See: Walker, N. & Stuart, D. (1983) Acta Cryst. A39, 158-166)
;
_exptl_crystal_colour colourless
_exptl_crystal_density_diffrn 1.659
_exptl_crystal_density_method 'not measured'
_exptl_crystal_description plate
_exptl_crystal_F_000 528
_exptl_crystal_size_max 0.30
_exptl_crystal_size_mid 0.30
_exptl_crystal_size_min 0.20
_refine_diff_density_max 0.396
_refine_diff_density_min -0.231
_refine_diff_density_rms 0.053
_refine_ls_extinction_method none
_refine_ls_goodness_of_fit_ref 1.125
_refine_ls_hydrogen_treatment refall
_refine_ls_matrix_type full
_refine_ls_number_parameters 153
_refine_ls_number_reflns 1833
_refine_ls_number_restraints 0
_refine_ls_restrained_S_all 1.125
_refine_ls_R_factor_all 0.0210
_refine_ls_R_factor_gt 0.0208
_refine_ls_shift/su_max 0.003
_refine_ls_shift/su_mean 0.000
_refine_ls_structure_factor_coef Fsqd
_refine_ls_weighting_details 'calc w==1/[\s^2^(Fo^2^)+(0.0312P)^2^+0.4095P] where P==(Fo^2^+2Fc^2^)/3'
_refine_ls_weighting_scheme calc
_refine_ls_wR_factor_gt 0.0586
_refine_ls_wR_factor_ref 0.0587
_reflns_number_gt 1811
_reflns_number_total 1833
_reflns_threshold_expression >2sigma(I)
_cod_data_source_file b305792e.txt
_cod_data_source_block nog32
_cod_original_sg_symbol_H-M P2(1)/n
_cod_database_code 7013234

loop_
_symmetry_equiv_pos_as_xyz
'x, y, z'
'-x+1/2, y+1/2, -z+1/2'
'-x, -y, -z'
'x-1/2, -y-1/2, z-1/2'

loop_
_atom_site_label
_atom_site_type_symbol
_atom_site_fract_x
_atom_site_fract_y
_atom_site_fract_z
_atom_site_U_iso_or_equiv
_atom_site_adp_type
_atom_site_occupancy
_atom_site_symmetry_multiplicity
_atom_site_calc_flag
_atom_site_refinement_flags
_atom_site_disorder_assembly
_atom_site_disorder_group
Ga1 Ga 0.15035(3) 0.801066(11) 0.11319(2) 0.02784(10) Uani 1 1 d . . .
Cl1 Cl -0.06569(7) 0.85735(3) -0.05059(6) 0.03895(14) Uani 1 1 d . . .
Cl2 Cl 0.40302(7) 0.80823(3) -0.00015(6) 0.03667(14) Uani 1 1 d . . .
H1 H 0.102(3) 0.7237(15) 0.172(3) 0.043(6) Uiso 1 1 d . . .
N11 N 0.1895(2) 0.87709(9) 0.28767(17) 0.0270(3) Uani 1 1 d . . .
C12 C 0.2251(2) 0.85090(12) 0.4370(2) 0.0278(4) Uani 1 1 d . . .
H12 H 0.220(3) 0.7975(13) 0.449(2) 0.027(6) Uiso 1 1 d . . .
C13 C 0.2581(3) 0.89970(11) 0.5633(2) 0.0283(4) Uani 1 1 d . . .
H13 H 0.277(3) 0.8773(13) 0.665(3) 0.031(5) Uiso 1 1 d . . .
C14 C 0.2572(2) 0.98289(10) 0.54193(19) 0.0243(3) Uani 1 1 d . . .
C15 C 0.2187(3) 1.00963(11) 0.3844(2) 0.0269(4) Uani 1 1 d . . .
H15 H 0.210(3) 1.0610(13) 0.360(2) 0.029(5) Uiso 1 1 d . . .
C16 C 0.1868(3) 0.95624(11) 0.2655(2) 0.0279(4) Uani 1 1 d . . .
H16 H 0.155(3) 0.9707(12) 0.161(3) 0.025(5) Uiso 1 1 d . . .
N41 N 0.2896(2) 1.03323(9) 0.66263(16) 0.0270(3) Uani 1 1 d . . .
C41 C 0.3359(3) 1.00334(12) 0.8223(2) 0.0345(4) Uani 1 1 d . . .
H41C H 0.230(3) 0.9733(14) 0.855(3) 0.038(6) Uiso 1 1 d . . .
H41B H 0.435(3) 0.9695(14) 0.823(3) 0.038(6) Uiso 1 1 d . . .
H41A H 0.364(3) 1.0494(15) 0.886(2) 0.037(6) Uiso 1 1 d . . .
C42 C 0.2840(3) 1.11818(11) 0.6384(2) 0.0316(4) Uani 1 1 d . . .
H42C H 0.376(4) 1.1336(15) 0.582(3) 0.050(7) Uiso 1 1 d . . .
H42B H 0.174(4) 1.1352(16) 0.580(3) 0.050(7) Uiso 1 1 d . . .
H42A H 0.297(4) 1.1445(18) 0.732(4) 0.067(9) Uiso 1 1 d . . .

loop_
_atom_site_aniso_label
_atom_site_aniso_U_11
_atom_site_aniso_U_22
_atom_site_aniso_U_33
_atom_site_aniso_U_23
_atom_site_aniso_U_13
_atom_site_aniso_U_12
Ga1 0.02983(17) 0.02682(14) 0.02657(14) -0.00339(7) 0.00211(9) -0.00302(7)
Cl1 0.0358(3) 0.0425(3) 0.0359(3) -0.00069(19) -0.00633(19) -0.00060(19)
Cl2 0.0352(3) 0.0354(3) 0.0411(3) -0.00580(18) 0.0116(2) -0.00079(17)
N11 0.0246(8) 0.0289(7) 0.0273(7) -0.0027(6) 0.0023(6) 0.0004(6)
C12 0.0255(10) 0.0255(9) 0.0319(9) 0.0014(7) 0.0021(7) 0.0011(6)
C13 0.0285(11) 0.0295(9) 0.0265(9) 0.0034(7) 0.0020(7) 0.0010(7)
C14 0.0181(9) 0.0287(9) 0.0263(8) -0.0012(6) 0.0031(6) 0.0004(6)
C15 0.0272(10) 0.0252(9) 0.0279(9) 0.0021(7) 0.0017(7) 0.0002(7)
C16 0.0271(10) 0.0313(9) 0.0248(9) 0.0015(7) 0.0012(7) -0.0002(7)
N41 0.0293(9) 0.0274(7) 0.0239(7) -0.0003(6) 0.0015(6) -0.0006(6)
C41 0.0450(13) 0.0335(10) 0.0240(9) 0.0002(8) 0.0005(8) -0.0013(9)
C42 0.0349(12) 0.0282(9) 0.0315(9) -0.0025(8) 0.0029(8) -0.0013(8)

loop_
_atom_type_symbol
_atom_type_description
_atom_type_scat_dispersion_real
_atom_type_scat_dispersion_imag
_atom_type_scat_source
C C 0.0033 0.0016 'International Tables Vol C Tables 4.2.6.8 and 6.1.1.4'
H H 0.0000 0.0000 'International Tables Vol C Tables 4.2.6.8 and 6.1.1.4'
N N 0.0061 0.0033 'International Tables Vol C Tables 4.2.6.8 and 6.1.1.4'
Cl Cl 0.1484 0.1585 'International Tables Vol C Tables 4.2.6.8 and 6.1.1.4'
Ga Ga 0.2307 1.6083 'International Tables Vol C Tables 4.2.6.8 and 6.1.1.4'

loop_
_geom_angle_atom_site_label_1
_geom_angle_atom_site_label_2
_geom_angle_atom_site_label_3
_geom_angle
_geom_angle_site_symmetry_1
_geom_angle_site_symmetry_3
_geom_angle_publ_flag
N11 Ga1 Cl2 104.41(5) . . ?
N11 Ga1 Cl1 103.34(5) . . ?
Cl2 Ga1 Cl1 105.67(2) . . ?
N11 Ga1 H1 109.8(9) . . ?
Cl2 Ga1 H1 117.2(9) . . ?
Cl1 Ga1 H1 115.1(10) . . ?
C12 N11 C16 117.13(15) . . ?
C12 N11 Ga1 120.08(12) . . ?
C16 N11 Ga1 122.77(12) . . ?
N11 C12 C13 123.51(18) . . ?
N11 C12 H12 115.5(13) . . ?
C13 C12 H12 121.0(13) . . ?
C12 C13 C14 120.09(17) . . ?
C12 C13 H13 118.9(13) . . ?
C14 C13 H13 121.0(13) . . ?
N41 C14 C13 122.19(15) . . ?
N41 C14 C15 121.99(16) . . ?
C13 C14 C15 115.82(15) . . ?
C16 C15 C14 119.89(16) . . ?
C16 C15 H15 118.0(14) . . ?
C14 C15 H15 122.1(13) . . ?
N11 C16 C15 123.57(16) . . ?
N11 C16 H16 113.2(12) . . ?
C15 C16 H16 123.2(12) . . ?
C14 N41 C42 121.27(15) . . ?
C14 N41 C41 120.30(15) . . ?
C42 N41 C41 118.41(15) . . ?
N41 C41 H41C 110.1(14) . . ?
N41 C41 H41B 108.5(15) . . ?
H41C C41 H41B 108(2) . . ?
N41 C41 H41A 105.3(13) . . ?
H41C C41 H41A 112.0(18) . . ?
H41B C41 H41A 112(2) . . ?
N41 C42 H42C 110.4(16) . . ?
N41 C42 H42B 112.7(16) . . ?
H42C C42 H42B 106(2) . . ?
N41 C42 H42A 110.9(19) . . ?
H42C C42 H42A 109(2) . . ?
H42B C42 H42A 108(2) . . ?

loop_
_geom_bond_atom_site_label_1
_geom_bond_atom_site_label_2
_geom_bond_distance
_geom_bond_site_symmetry_2
_geom_bond_publ_flag
Ga1 N11 1.9707(15) . ?
Ga1 Cl2 2.1937(5) . ?
Ga1 Cl1 2.2021(5) . ?
Ga1 H1 1.46(3) . ?
N11 C12 1.353(2) . ?
N11 C16 1.354(2) . ?
C12 C13 1.362(3) . ?
C12 H12 0.91(2) . ?
C13 C14 1.421(3) . ?
C13 H13 0.94(2) . ?
C14 N41 1.341(2) . ?
C14 C15 1.423(2) . ?
C15 C16 1.363(3) . ?
C15 H15 0.89(2) . ?
C16 H16 0.94(2) . ?
N41 C42 1.453(2) . ?
N41 C41 1.464(2) . ?
C41 H41C 1.00(2) . ?
C41 H41B 0.92(3) . ?
C41 H41A 0.96(2) . ?
C42 H42C 0.92(3) . ?
C42 H42B 0.94(3) . ?
C42 H42A 0.92(3) . ?

loop_
_geom_torsion_atom_site_label_1
_geom_torsion_atom_site_label_2
_geom_torsion_atom_site_label_3
_geom_torsion_atom_site_label_4
_geom_torsion
_geom_torsion_site_symmetry_1
_geom_torsion_site_symmetry_2
_geom_torsion_site_symmetry_3
_geom_torsion_site_symmetry_4
_geom_torsion_publ_flag
Cl2 Ga1 N11 C12 -106.55(13) . . . . ?
Cl1 Ga1 N11 C12 143.11(13) . . . . ?
Cl2 Ga1 N11 C16 71.89(14) . . . . ?
Cl1 Ga1 N11 C16 -38.45(15) . . . . ?
C16 N11 C12 C13 -0.2(3) . . . . ?
Ga1 N11 C12 C13 178.32(14) . . . . ?
N11 C12 C13 C14 -0.3(3) . . . . ?
C12 C13 C14 N41 -179.77(17) . . . . ?
C12 C13 C14 C15 0.5(3) . . . . ?
N41 C14 C15 C16 179.92(17) . . . . ?
C13 C14 C15 C16 -0.4(3) . . . . ?
C12 N11 C16 C15 0.4(3) . . . . ?
Ga1 N11 C16 C15 -178.11(14) . . . . ?
C14 C15 C16 N11 -0.1(3) . . . . ?
C13 C14 N41 C42 -178.66(17) . . . . ?
C15 C14 N41 C42 1.0(3) . . . . ?
C13 C14 N41 C41 2.8(3) . . . . ?
C15 C14 N41 C41 -177.53(18) . . . . ?
